data_7113949
loop_
_publ_author_name
'Timothy C. Davenport'
'Hyun S. Ahn'
'Micah S. Ziegler'
'T. Don Tilley'

_publ_section_title
;
 A molecular structural analog of proposed dinuclear active sites in
 cobalt-based water oxidation catalysts
;
_journal_name_full Chem.Commun.
_journal_page_first 6326
_journal_paper_doi 10.1039/C3CC46865H
_journal_volume 50
_journal_year 2014
_chemical_formula_moiety 'C30 H22 N6'
_chemical_formula_sum 'C30 H22 N6'
_chemical_formula_weight 466.54
_chemical_name_common DPMN
_chemical_name_systematic
; 
 2,7-bis(2,2'-dipyridylmethyl)-1,8-naphthyridine  
;
_space_group_IT_number 2
_symmetry_cell_setting triclinic
_symmetry_space_group_name_Hall '-P 1'
_symmetry_space_group_name_H-M 'P -1'
_atom_sites_solution_hydrogens geom
_atom_sites_solution_primary direct
_atom_sites_solution_secondary difmap
_audit_creation_method SHELXL-97
_cell_angle_alpha 69.775(4)
_cell_angle_beta 84.874(4)
_cell_angle_gamma 79.297(4)
_cell_formula_units_Z 2
_cell_length_a 8.072(2)
_cell_length_b 12.076(3)
_cell_length_c 12.881(3)
_cell_measurement_reflns_used 4230
_cell_measurement_temperature 131(2)
_cell_measurement_theta_max 25.44
_cell_measurement_theta_min 2.57
_cell_volume 1157.3(5)
_computing_cell_refinement 'Bruker XSCANS'
_computing_data_collection 'Bruker XSCANS'
_computing_data_reduction 'Bruker SHELXTL'
_computing_molecular_graphics ORTEP-32
_computing_publication_material 'Bruker SHELXTL'
_computing_structure_refinement 'SHELXL-97 (Sheldrick, 2008)'
_computing_structure_solution 'SHELXS-97 (Sheldrick, 2008)'
_diffrn_ambient_temperature 131(2)
_diffrn_detector_area_resol_mean 8.192
_diffrn_measured_fraction_theta_full 0.990
_diffrn_measured_fraction_theta_max 0.990
_diffrn_measurement_device_type 'Bruker SMART 1000 CCD'
_diffrn_measurement_method '\w scans'
_diffrn_radiation_monochromator graphite
_diffrn_radiation_source 'fine-focus sealed tube'
_diffrn_radiation_type MoK\a
_diffrn_radiation_wavelength 0.71073
_diffrn_reflns_av_R_equivalents 0.0281
_diffrn_reflns_av_sigmaI/netI 0.0333
_diffrn_reflns_limit_h_max 9
_diffrn_reflns_limit_h_min -9
_diffrn_reflns_limit_k_max 14
_diffrn_reflns_limit_k_min -13
_diffrn_reflns_limit_l_max 15
_diffrn_reflns_limit_l_min 0
_diffrn_reflns_number 4230
_diffrn_reflns_theta_full 25.44
_diffrn_reflns_theta_max 25.44
_diffrn_reflns_theta_min 2.57
_diffrn_standards_decay_% 0
_diffrn_standards_interval_count 0
_diffrn_standards_interval_time 0
_diffrn_standards_number 0
_exptl_absorpt_coefficient_mu 0.082
_exptl_absorpt_correction_T_max 0.9878
_exptl_absorpt_correction_T_min 0.9584
_exptl_absorpt_correction_type multi-scan
_exptl_absorpt_process_details TWINABS
_exptl_crystal_colour orange
_exptl_crystal_density_diffrn 1.339
_exptl_crystal_density_method 'not measured'
_exptl_crystal_description block
_exptl_crystal_F_000 488
_exptl_crystal_size_max 0.52
_exptl_crystal_size_mid 0.31
_exptl_crystal_size_min 0.15
_refine_diff_density_max 0.263
_refine_diff_density_min -0.192
_refine_diff_density_rms 0.041
_refine_ls_extinction_method none
_refine_ls_goodness_of_fit_ref 1.243
_refine_ls_hydrogen_treatment constr
_refine_ls_matrix_type full
_refine_ls_number_parameters 326
_refine_ls_number_reflns 4230
_refine_ls_number_restraints 0
_refine_ls_restrained_S_all 1.243
_refine_ls_R_factor_all 0.0499
_refine_ls_R_factor_gt 0.0353
_refine_ls_shift/su_max 0.000
_refine_ls_shift/su_mean 0.000
_refine_ls_structure_factor_coef Fsqd
_refine_ls_weighting_details 'calc w=1/[\s^2^(Fo^2^)+(0.0446P)^2^+0.0000P] where P=(Fo^2^+2Fc^2^)/3'
_refine_ls_weighting_scheme calc
_refine_ls_wR_factor_gt 0.0820
_refine_ls_wR_factor_ref 0.0889
_reflns_number_gt 3529
_reflns_number_total 4230
_reflns_threshold_expression >2sigma(I)
_cod_data_source_file c3cc46865h2.cif
_cod_data_source_block dpmn
_cod_original_sg_symbol_H-M P-1
_cod_database_code 7113949

loop_
_symmetry_equiv_pos_as_xyz
'x, y, z'
'-x, -y, -z'

loop_
_atom_site_label
_atom_site_type_symbol
_atom_site_fract_x
_atom_site_fract_y
_atom_site_fract_z
_atom_site_U_iso_or_equiv
_atom_site_adp_type
_atom_site_occupancy
_atom_site_symmetry_multiplicity
_atom_site_calc_flag
_atom_site_refinement_flags
N1 N 0.40140(17) 0.71337(11) 0.88136(11) 0.0231(3) Uani 1 1 d .
N2 N 0.24275(16) 0.72251(11) 1.03658(11) 0.0252(3) Uani 1 1 d .
C7 C 0.29933(19) 0.65972(13) 0.96642(13) 0.0219(4) Uani 1 1 d .
N6 N 0.26218(19) 0.59140(14) 1.33462(12) 0.0367(4) Uani 1 1 d .
C4 C 0.1490(2) 0.50019(13) 1.07326(13) 0.0240(4) Uani 1 1 d .
H4 H 0.1153 0.4252 1.0858 0.029 Uiso 1 1 calc R
C1 C 0.4661(2) 0.65491(13) 0.81386(13) 0.0219(4) Uani 1 1 d .
C5 C 0.0951(2) 0.56196(14) 1.14288(13) 0.0256(4) Uani 1 1 d .
H5 H 0.0243 0.5306 1.2052 0.031 Uiso 1 1 calc R
C10 C 0.0851(2) 0.74608(14) 1.19745(14) 0.0278(4) Uani 1 1 d .
H10 H 0.1515 0.8132 1.1760 0.033 Uiso 1 1 calc R
C8 C 0.2556(2) 0.54746(13) 0.98169(13) 0.0225(4) Uani 1 1 d .
C9 C 0.5786(2) 0.71498(14) 0.71757(13) 0.0238(4) Uani 1 1 d .
H9 H 0.6351 0.6511 0.6873 0.029 Uiso 1 1 calc R
C3 C 0.3236(2) 0.48917(14) 0.90637(13) 0.0256(4) Uani 1 1 d .
H3 H 0.2957 0.4139 0.9133 0.031 Uiso 1 1 calc R
N4 N 0.86597(18) 0.74420(12) 0.69443(11) 0.0279(3) Uani 1 1 d .
C6 C 0.1456(2) 0.67386(14) 1.12186(14) 0.0246(4) Uani 1 1 d .
C2 C 0.4301(2) 0.54166(13) 0.82323(14) 0.0256(4) Uani 1 1 d .
H2 H 0.4793 0.5028 0.7724 0.031 Uiso 1 1 calc R
N5 N -0.21187(19) 0.72863(12) 1.20642(14) 0.0367(4) Uani 1 1 d .
N3 N 0.4505(2) 0.76835(14) 0.54119(13) 0.0407(4) Uani 1 1 d .
C17 C 0.7059(2) 0.82420(15) 0.82395(15) 0.0307(4) Uani 1 1 d .
H17 H 0.6005 0.8396 0.8599 0.037 Uiso 1 1 calc R
C26 C 0.1219(2) 0.67302(14) 1.31832(14) 0.0288(4) Uani 1 1 d .
C21 C -0.0987(2) 0.80262(14) 1.17728(14) 0.0277(4) Uani 1 1 d .
C27 C 0.0213(2) 0.69265(16) 1.40491(15) 0.0346(4) Uani 1 1 d .
H27 H -0.0777 0.7515 1.3909 0.042 Uiso 1 1 calc R
C20 C 1.0004(2) 0.78113(15) 0.71787(15) 0.0316(4) Uani 1 1 d .
H20 H 1.1040 0.7670 0.6797 0.038 Uiso 1 1 calc R
C16 C 0.7198(2) 0.76551(13) 0.74740(13) 0.0231(4) Uani 1 1 d .
C18 C 0.8465(2) 0.86002(15) 0.84751(15) 0.0344(4) Uani 1 1 d .
H18 H 0.8393 0.8995 0.9004 0.041 Uiso 1 1 calc R
C19 C 0.9971(2) 0.83794(14) 0.79355(15) 0.0314(4) Uani 1 1 d .
H19 H 1.0960 0.8614 0.8084 0.038 Uiso 1 1 calc R
C11 C 0.4681(2) 0.80539(14) 0.62610(13) 0.0261(4) Uani 1 1 d .
C25 C -0.3741(2) 0.77774(16) 1.18818(19) 0.0435(5) Uani 1 1 d .
H25 H -0.4560 0.7261 1.2085 0.052 Uiso 1 1 calc R
C22 C -0.1442(2) 0.92470(15) 1.12899(15) 0.0346(4) Uani 1 1 d .
H22 H -0.0604 0.9748 1.1087 0.042 Uiso 1 1 calc R
C15 C 0.3458(3) 0.84117(19) 0.46125(17) 0.0488(6) Uani 1 1 d .
H15 H 0.3319 0.8161 0.4008 0.059 Uiso 1 1 calc R
C28 C 0.0670(3) 0.62529(16) 1.51212(16) 0.0401(5) Uani 1 1 d .
H28 H 0.0000 0.6376 1.5729 0.048 Uiso 1 1 calc R
C29 C 0.2095(3) 0.54081(18) 1.52971(16) 0.0421(5) Uani 1 1 d .
H29 H 0.2437 0.4935 1.6027 0.050 Uiso 1 1 calc R
C12 C 0.3866(2) 0.91337(14) 0.63235(15) 0.0324(4) Uani 1 1 d .
H12 H 0.4032 0.9377 0.6928 0.039 Uiso 1 1 calc R
C23 C -0.3118(3) 0.97393(16) 1.11028(17) 0.0424(5) Uani 1 1 d .
H23 H -0.3454 1.0578 1.0766 0.051 Uiso 1 1 calc R
C30 C 0.3018(3) 0.52613(18) 1.43948(16) 0.0432(5) Uani 1 1 d .
H30 H 0.3996 0.4662 1.4520 0.052 Uiso 1 1 calc R
C14 C 0.2590(3) 0.94817(18) 0.46180(17) 0.0461(5) Uani 1 1 d .
H14 H 0.1853 0.9961 0.4036 0.055 Uiso 1 1 calc R
C24 C -0.4288(3) 0.89827(17) 1.14180(17) 0.0443(5) Uani 1 1 d .
H24 H -0.5456 0.9290 1.1316 0.053 Uiso 1 1 calc R
C13 C 0.2793(3) 0.98613(17) 0.54795(18) 0.0446(5) Uani 1 1 d .
H13 H 0.2206 1.0613 0.5499 0.053 Uiso 1 1 calc R

loop_
_atom_site_aniso_label
_atom_site_aniso_U_11
_atom_site_aniso_U_22
_atom_site_aniso_U_33
_atom_site_aniso_U_23
_atom_site_aniso_U_13
_atom_site_aniso_U_12
N1 0.0209(7) 0.0241(7) 0.0242(7) -0.0083(6) 0.0002(6) -0.0034(6)
N2 0.0253(8) 0.0253(7) 0.0258(7) -0.0098(6) 0.0026(6) -0.0053(6)
C7 0.0187(9) 0.0239(8) 0.0216(8) -0.0067(7) -0.0024(7) -0.0007(7)
N6 0.0265(9) 0.0528(9) 0.0345(9) -0.0228(8) -0.0012(7) 0.0007(8)
C4 0.0213(9) 0.0235(8) 0.0250(9) -0.0047(7) -0.0031(7) -0.0043(7)
C1 0.0158(9) 0.0258(8) 0.0221(8) -0.0074(7) -0.0036(7) 0.0013(7)
C5 0.0219(9) 0.0308(9) 0.0229(9) -0.0072(7) 0.0013(7) -0.0060(7)
C10 0.0260(10) 0.0299(8) 0.0310(9) -0.0136(7) 0.0065(8) -0.0097(8)
C8 0.0195(9) 0.0240(8) 0.0219(8) -0.0048(7) -0.0050(7) -0.0016(7)
C9 0.0201(9) 0.0272(8) 0.0244(8) -0.0097(7) 0.0011(7) -0.0032(7)
C3 0.0259(9) 0.0228(8) 0.0304(9) -0.0114(7) -0.0032(8) -0.0040(7)
N4 0.0207(8) 0.0335(7) 0.0282(8) -0.0101(6) 0.0043(6) -0.0045(6)
C6 0.0179(9) 0.0302(8) 0.0258(9) -0.0101(7) -0.0005(7) -0.0033(7)
C2 0.0246(9) 0.0286(8) 0.0255(9) -0.0129(7) -0.0003(7) -0.0016(7)
N5 0.0272(9) 0.0330(8) 0.0511(10) -0.0167(7) 0.0029(8) -0.0052(7)
N3 0.0460(10) 0.0472(9) 0.0311(9) -0.0111(8) -0.0062(8) -0.0144(8)
C17 0.0248(10) 0.0376(10) 0.0336(10) -0.0173(8) 0.0052(8) -0.0071(8)
C26 0.0262(10) 0.0358(9) 0.0321(9) -0.0192(8) 0.0023(8) -0.0108(8)
C21 0.0288(10) 0.0303(9) 0.0273(9) -0.0147(7) 0.0060(8) -0.0064(8)
C27 0.0331(11) 0.0408(10) 0.0350(10) -0.0206(9) 0.0045(9) -0.0058(9)
C20 0.0221(10) 0.0347(9) 0.0369(10) -0.0123(8) 0.0063(8) -0.0051(8)
C16 0.0199(9) 0.0224(8) 0.0242(8) -0.0053(7) -0.0007(7) -0.0016(7)
C18 0.0317(11) 0.0424(10) 0.0361(10) -0.0205(8) 0.0005(9) -0.0099(9)
C19 0.0250(10) 0.0325(9) 0.0366(10) -0.0098(8) -0.0052(8) -0.0062(8)
C11 0.0229(9) 0.0311(9) 0.0235(8) -0.0052(7) 0.0007(7) -0.0111(7)
C25 0.0295(11) 0.0384(11) 0.0656(14) -0.0216(10) 0.0045(10) -0.0077(9)
C22 0.0380(11) 0.0315(9) 0.0379(11) -0.0161(8) 0.0061(9) -0.0093(8)
C15 0.0570(14) 0.0569(13) 0.0314(11) -0.0055(10) -0.0115(10) -0.0205(12)
C28 0.0444(13) 0.0501(12) 0.0338(10) -0.0233(9) 0.0094(9) -0.0148(10)
C29 0.0452(13) 0.0538(12) 0.0311(10) -0.0168(9) -0.0035(9) -0.0114(11)
C12 0.0285(10) 0.0323(9) 0.0338(10) -0.0082(8) 0.0015(8) -0.0053(8)
C23 0.0460(13) 0.0320(10) 0.0463(12) -0.0147(9) 0.0027(10) 0.0018(9)
C30 0.0401(12) 0.0569(12) 0.0372(12) -0.0254(10) -0.0094(10) 0.0027(10)
C14 0.0408(13) 0.0467(12) 0.0401(12) 0.0059(9) -0.0137(10) -0.0152(10)
C24 0.0324(11) 0.0411(11) 0.0596(14) -0.0218(10) -0.0039(10) 0.0047(9)
C13 0.0344(12) 0.0310(10) 0.0557(13) -0.0020(9) 0.0046(11) -0.0018(9)

loop_
_atom_type_symbol
_atom_type_description
_atom_type_scat_dispersion_real
_atom_type_scat_dispersion_imag
_atom_type_scat_source
C C 0.0033 0.0016 'International Tables Vol C Tables 4.2.6.8 and 6.1.1.4'
H H 0.0000 0.0000 'International Tables Vol C Tables 4.2.6.8 and 6.1.1.4'
N N 0.0061 0.0033 'International Tables Vol C Tables 4.2.6.8 and 6.1.1.4'

loop_
_geom_angle_atom_site_label_1
_geom_angle_atom_site_label_2
_geom_angle_atom_site_label_3
_geom_angle
C1 N1 C7 117.94(13)
C6 N2 C7 117.79(14)
N1 C7 N2 115.08(13)
N1 C7 C8 122.51(15)
N2 C7 C8 122.41(14)
C26 N6 C30 117.41(17)
C5 C4 C8 119.74(15)
C5 C4 H4 120.1
C8 C4 H4 120.1
N1 C1 C2 123.40(15)
N1 C1 C9 118.27(13)
C2 C1 C9 118.26(14)
C4 C5 C6 119.10(15)
C4 C5 H5 120.4
C6 C5 H5 120.4
C6 C10 C21 110.33(14)
C6 C10 C26 111.87(13)
C21 C10 C26 113.77(14)
C6 C10 H10 106.8
C21 C10 H10 106.8
C26 C10 H10 106.8
C3 C8 C7 117.89(14)
C3 C8 C4 124.53(14)
C7 C8 C4 117.57(15)
C1 C9 C11 108.86(13)
C1 C9 C16 115.52(14)
C11 C9 C16 113.61(12)
C1 C9 H9 106.0
C11 C9 H9 106.0
C16 C9 H9 106.0
C2 C3 C8 119.36(15)
C2 C3 H3 120.3
C8 C3 H3 120.3
C16 N4 C20 117.90(15)
N2 C6 C5 123.38(15)
N2 C6 C10 116.27(14)
C5 C6 C10 120.33(15)
C3 C2 C1 118.84(15)
C3 C2 H2 120.6
C1 C2 H2 120.6
C21 N5 C25 117.30(15)
C15 N3 C11 117.12(18)
C18 C17 C16 119.36(17)
C18 C17 H17 120.3
C16 C17 H17 120.3
N6 C26 C27 122.30(17)
N6 C26 C10 115.02(15)
C27 C26 C10 122.64(16)
N5 C21 C22 122.22(17)
N5 C21 C10 116.93(14)
C22 C21 C10 120.83(15)
C28 C27 C26 118.93(18)
C28 C27 H27 120.5
C26 C27 H27 120.5
N4 C20 C19 123.88(17)
N4 C20 H20 118.1
C19 C20 H20 118.1
N4 C16 C17 121.60(15)
N4 C16 C9 113.07(14)
C17 C16 C9 125.29(15)
C19 C18 C17 119.24(17)
C19 C18 H18 120.4
C17 C18 H18 120.4
C20 C19 C18 118.01(17)
C20 C19 H19 121.0
C18 C19 H19 121.0
N3 C11 C12 122.83(16)
N3 C11 C9 114.38(15)
C12 C11 C9 122.72(16)
N5 C25 C24 123.67(18)
N5 C25 H25 118.2
C24 C25 H25 118.2
C21 C22 C23 119.80(17)
C21 C22 H22 120.1
C23 C22 H22 120.1
N3 C15 C14 123.8(2)
N3 C15 H15 118.1
C14 C15 H15 118.1
C29 C28 C27 119.24(19)
C29 C28 H28 120.4
C27 C28 H28 120.4
C28 C29 C30 118.31(19)
C28 C29 H29 120.8
C30 C29 H29 120.8
C11 C12 C13 118.27(18)
C11 C12 H12 120.9
C13 C12 H12 120.9
C24 C23 C22 118.11(17)
C24 C23 H23 120.9
C22 C23 H23 120.9
N6 C30 C29 123.80(19)
N6 C30 H30 118.1
C29 C30 H30 118.1
C15 C14 C13 118.75(19)
C15 C14 H14 120.6
C13 C14 H14 120.6
C25 C24 C23 118.88(19)
C25 C24 H24 120.6
C23 C24 H24 120.6
C14 C13 C12 119.21(18)
C14 C13 H13 120.4
C12 C13 H13 120.4

loop_
_geom_bond_atom_site_label_1
_geom_bond_atom_site_label_2
_geom_bond_distance
N1 C1 1.317(2)
N1 C7 1.358(2)
N2 C6 1.318(2)
N2 C7 1.368(2)
C7 C8 1.408(2)
N6 C26 1.335(2)
N6 C30 1.340(2)
C4 C5 1.350(2)
C4 C8 1.412(2)
C4 H4 0.9500
C1 C2 1.413(2)
C1 C9 1.520(2)
C5 C6 1.413(2)
C5 H5 0.9500
C10 C6 1.514(2)
C10 C21 1.518(2)
C10 C26 1.525(3)
C10 H10 1.0000
C8 C3 1.404(2)
C9 C11 1.521(2)
C9 C16 1.522(2)
C9 H9 1.0000
C3 C2 1.362(2)
C3 H3 0.9500
N4 C16 1.337(2)
N4 C20 1.341(2)
C2 H2 0.9500
N5 C21 1.336(2)
N5 C25 1.339(2)
N3 C15 1.342(3)
N3 C11 1.344(2)
C17 C18 1.379(2)
C17 C16 1.386(2)
C17 H17 0.9500
C26 C27 1.382(2)
C21 C22 1.379(2)
C27 C28 1.381(3)
C27 H27 0.9500
C20 C19 1.369(3)
C20 H20 0.9500
C18 C19 1.375(3)
C18 H18 0.9500
C19 H19 0.9500
C11 C12 1.372(2)
C25 C24 1.370(3)
C25 H25 0.9500
C22 C23 1.380(3)
C22 H22 0.9500
C15 C14 1.353(3)
C15 H15 0.9500
C28 C29 1.366(3)
C28 H28 0.9500
C29 C30 1.370(3)
C29 H29 0.9500
C12 C13 1.389(3)
C12 H12 0.9500
C23 C24 1.374(3)
C23 H23 0.9500
C30 H30 0.9500
C14 C13 1.371(3)
C14 H14 0.9500
C24 H24 0.9500
C13 H13 0.9500
